data_1507956
loop_
_publ_author_name
'Wender, Paul A.'
'Buschmann, Nicole'
'Cardin, Nathan B.'
'Jones, Lisa R.'
'Kan, Cindy'
'Kee, Jung-Min'
'Kowalski, John A.'
'Longcore, Kate E.'

_publ_section_title
;
 Gateway synthesis of daphnane congeners and their protein kinase C
 affinities and cell-growth activities.
;
_journal_issue 8
_journal_name_full 'Nature chemistry'
_journal_page_first 615
_journal_page_last 619
_journal_paper_doi 10.1038/nchem.1074
_journal_volume 3
_journal_year 2011
_chemical_absolute_configuration rmad
_chemical_formula_moiety 'C30 H49 O8 Si, C H2 Cl2'
_chemical_formula_sum 'C31 H50 Cl2 O8 Si'
_chemical_formula_weight 649.70
_chemical_name_systematic
; 
 ? 
;
_space_group_IT_number 4
_symmetry_cell_setting monoclinic
_symmetry_space_group_name_Hall 'P 2yb'
_symmetry_space_group_name_H-M 'P 1 21 1'
_atom_sites_solution_hydrogens geom
_atom_sites_solution_primary direct
_atom_sites_solution_secondary difmap
_audit_creation_method SHELXL-97
_cell_angle_alpha 90.00
_cell_angle_beta 92.3770(10)
_cell_angle_gamma 90.00
_cell_formula_units_Z 4
_cell_length_a 13.7487(3)
_cell_length_b 13.6316(3)
_cell_length_c 18.3824(4)
_cell_measurement_reflns_used 9075
_cell_measurement_temperature 100(2)
_cell_measurement_theta_max 66.83
_cell_measurement_theta_min 2.40
_cell_volume 3442.21(13)
_computing_cell_refinement 'Bruker SAINT v7.66A'
_computing_data_collection 'Bruker APEX-II v2009-9'
_computing_data_reduction 'Bruker SAINT v7.66A'
_computing_structure_refinement 'SHELXL-97 (Sheldrick, 2008)'
_computing_structure_solution 'SHELXS-97 (Sheldrick, 2008)'
_diffrn_ambient_temperature 100(2)
_diffrn_detector_area_resol_mean 8.33
_diffrn_measured_fraction_theta_full 0.985
_diffrn_measured_fraction_theta_max 0.985
_diffrn_measurement_device_type 'Bruker APEX'
_diffrn_measurement_method 'combination of \w and \f-scans '
_diffrn_radiation_monochromator graphite
_diffrn_radiation_source 'fine-focus sealed tube'
_diffrn_radiation_type CuK\a
_diffrn_radiation_wavelength 1.54178
_diffrn_reflns_av_R_equivalents 0.0490
_diffrn_reflns_av_sigmaI/netI 0.0633
_diffrn_reflns_limit_h_max 16
_diffrn_reflns_limit_h_min -15
_diffrn_reflns_limit_k_max 16
_diffrn_reflns_limit_k_min -16
_diffrn_reflns_limit_l_max 22
_diffrn_reflns_limit_l_min -22
_diffrn_reflns_number 32947
_diffrn_reflns_theta_full 69.96
_diffrn_reflns_theta_max 69.96
_diffrn_reflns_theta_min 2.41
_exptl_absorpt_coefficient_mu 2.406
_exptl_absorpt_correction_T_max 0.8090
_exptl_absorpt_correction_T_min 0.5059
_exptl_absorpt_correction_type numerical
_exptl_absorpt_process_details 'SADABS, Sheldrick, 2008'
_exptl_crystal_colour colorless
_exptl_crystal_density_diffrn 1.254
_exptl_crystal_density_method 'not measured'
_exptl_crystal_description rod
_exptl_crystal_F_000 1392
_exptl_crystal_size_max 0.33
_exptl_crystal_size_mid 0.13
_exptl_crystal_size_min 0.09
_refine_diff_density_max 1.631
_refine_diff_density_min -0.414
_refine_diff_density_rms 0.071
_refine_ls_abs_structure_details 'Flack H D (1983), Acta Cryst. A39, 876-881'
_refine_ls_abs_structure_Flack 0.027(16)
_refine_ls_extinction_method none
_refine_ls_goodness_of_fit_ref 1.051
_refine_ls_hydrogen_treatment constr
_refine_ls_matrix_type full
_refine_ls_number_parameters 781
_refine_ls_number_reflns 11840
_refine_ls_number_restraints 1
_refine_ls_restrained_S_all 1.051
_refine_ls_R_factor_all 0.0715
_refine_ls_R_factor_gt 0.0566
_refine_ls_shift/su_max 0.002
_refine_ls_shift/su_mean 0.000
_refine_ls_structure_factor_coef Fsqd
_refine_ls_weighting_details 'calc w=1/[\s^2^(Fo^2^)+(0.1008P)^2^+0.0603P] where P=(Fo^2^+2Fc^2^)/3'
_refine_ls_weighting_scheme calc
_refine_ls_wR_factor_gt 0.1508
_refine_ls_wR_factor_ref 0.1603
_reflns_number_gt 9824
_reflns_number_total 11840
_reflns_threshold_expression >2sigma(I)
_cod_data_source_file nchem.1074-s3.cif
_cod_data_source_block su024
_cod_original_sg_symbol_H-M P21
_cod_database_code 1507956

loop_
_symmetry_equiv_pos_as_xyz
'x, y, z'
'-x, y+1/2, -z'

loop_
_atom_site_label
_atom_site_type_symbol
_atom_site_fract_x
_atom_site_fract_y
_atom_site_fract_z
_atom_site_U_iso_or_equiv
_atom_site_adp_type
_atom_site_occupancy
_atom_site_symmetry_multiplicity
_atom_site_calc_flag
_atom_site_refinement_flags
Si1 Si 0.05221(8) 0.41081(7) 0.46660(6) 0.0250(2) Uani 1 1 d .
O1 O 0.10282(19) 0.41915(19) 0.55030(14) 0.0256(6) Uani 1 1 d .
O2 O 0.17468(19) 0.4729(2) 0.69942(15) 0.0266(6) Uani 1 1 d .
O3 O 0.11866(19) 0.62908(19) 0.69075(15) 0.0252(6) Uani 1 1 d .
O4 O -0.0719(2) 0.4018(2) 0.84788(15) 0.0311(6) Uani 1 1 d .
H4 H -0.1197 0.4205 0.8215 0.037 Uiso 1 1 calc R
O5 O 0.2229(2) 0.5130(2) 0.90221(15) 0.0325(6) Uani 1 1 d .
H5 H 0.2500 0.5448 0.9366 0.039 Uiso 1 1 calc R
O6 O -0.0050(2) 0.4663(3) 0.99337(16) 0.0392(7) Uani 1 1 d .
O7 O -0.0866(2) 0.5794(3) 0.92805(16) 0.0392(7) Uani 1 1 d .
O8 O -0.1672(2) 0.4742(3) 0.99805(17) 0.0500(9) Uani 1 1 d .
C1 C 0.0478(3) 0.2982(3) 0.7227(2) 0.0283(8) Uani 1 1 d .
H1A H -0.0039 0.2524 0.7369 0.034 Uiso 1 1 calc R
H1B H 0.1083 0.2821 0.7513 0.034 Uiso 1 1 calc R
C2 C 0.0645(3) 0.2894(3) 0.6407(2) 0.0282(8) Uani 1 1 d .
H2A H 0.0130 0.2465 0.6174 0.034 Uiso 1 1 calc R
C3 C 0.0507(3) 0.3959(3) 0.6131(2) 0.0268(8) Uani 1 1 d .
H3A H -0.0200 0.4040 0.5994 0.032 Uiso 1 1 calc R
C4 C 0.0728(3) 0.4638(3) 0.6795(2) 0.0234(8) Uani 1 1 d .
C5 C 0.0405(3) 0.5702(3) 0.6632(2) 0.0243(8) Uani 1 1 d .
H5A H 0.0335 0.5793 0.6092 0.029 Uiso 1 1 calc R
C6 C -0.0546(3) 0.5969(3) 0.6966(2) 0.0258(8) Uani 1 1 d .
C7 C -0.0548(3) 0.6091(3) 0.7785(2) 0.0304(9) Uani 1 1 d .
H7A H -0.1203 0.5909 0.7944 0.036 Uiso 1 1 calc R
H7B H -0.0455 0.6796 0.7896 0.036 Uiso 1 1 calc R
C8 C 0.0206(3) 0.5510(3) 0.8256(2) 0.0293(9) Uani 1 1 d .
H8A H 0.0862 0.5717 0.8098 0.035 Uiso 1 1 calc R
C9 C 0.0168(3) 0.4390(3) 0.8190(2) 0.0263(8) Uani 1 1 d .
C10 C 0.0174(3) 0.4048(3) 0.7375(2) 0.0259(8) Uani 1 1 d .
H10A H -0.0524 0.4079 0.7201 0.031 Uiso 1 1 calc R
C11 C 0.1022(3) 0.3911(3) 0.8667(2) 0.0292(9) Uani 1 1 d .
H11A H 0.1568 0.3801 0.8333 0.035 Uiso 1 1 calc R
C12 C 0.1434(3) 0.4570(4) 0.9293(2) 0.0346(10) Uani 1 1 d .
H12A H 0.1700 0.4132 0.9690 0.041 Uiso 1 1 calc R
C13 C 0.0705(3) 0.5268(4) 0.9623(2) 0.0363(10) Uani 1 1 d .
C14 C 0.0130(3) 0.5861(4) 0.9046(2) 0.0334(9) Uani 1 1 d .
H14A H 0.0344 0.6561 0.9078 0.040 Uiso 1 1 calc R
C15 C 0.1184(3) 0.5853(5) 1.0244(3) 0.0463(13) Uani 1 1 d .
C16 C 0.1408(4) 0.6787(5) 1.0174(4) 0.0631(17) Uani 1 1 d .
H16A H 0.1739 0.7124 1.0563 0.076 Uiso 1 1 calc R
H16B H 0.1240 0.7124 0.9734 0.076 Uiso 1 1 calc R
C17 C 0.1435(5) 0.5284(7) 1.0931(3) 0.081(2) Uani 1 1 d .
H17D H 0.1803 0.5705 1.1276 0.121 Uiso 1 1 calc R
H17E H 0.1830 0.4712 1.0813 0.121 Uiso 1 1 calc R
H17F H 0.0834 0.5065 1.1150 0.121 Uiso 1 1 calc R
C18 C 0.0768(3) 0.2913(4) 0.8972(2) 0.0370(10) Uani 1 1 d .
H18A H 0.1361 0.2595 0.9169 0.055 Uiso 1 1 calc R
H18B H 0.0471 0.2506 0.8584 0.055 Uiso 1 1 calc R
H18C H 0.0308 0.2995 0.9361 0.055 Uiso 1 1 calc R
C19 C 0.1654(3) 0.2482(3) 0.6250(2) 0.0328(9) Uani 1 1 d .
H19A H 0.1704 0.2391 0.5724 0.049 Uiso 1 1 calc R
H19B H 0.1745 0.1850 0.6497 0.049 Uiso 1 1 calc R
H19C H 0.2157 0.2943 0.6428 0.049 Uiso 1 1 calc R
C20 C -0.1326(3) 0.6104(3) 0.6546(2) 0.0307(9) Uani 1 1 d .
H20A H -0.1294 0.6034 0.6033 0.037 Uiso 1 1 calc R
H20B H -0.1925 0.6271 0.6754 0.037 Uiso 1 1 calc R
C21 C 0.1556(3) 0.4189(3) 0.4023(2) 0.0281(8) Uani 1 1 d .
C22 C 0.1158(3) 0.3933(4) 0.3249(2) 0.0377(10) Uani 1 1 d .
H22A H 0.1659 0.4063 0.2898 0.057 Uiso 1 1 calc R
H22B H 0.0583 0.4336 0.3128 0.057 Uiso 1 1 calc R
H22C H 0.0977 0.3238 0.3228 0.057 Uiso 1 1 calc R
C23 C 0.1973(3) 0.5239(3) 0.4013(2) 0.0346(10) Uani 1 1 d .
H23A H 0.2480 0.5279 0.3655 0.052 Uiso 1 1 calc R
H23B H 0.2253 0.5403 0.4497 0.052 Uiso 1 1 calc R
H23C H 0.1450 0.5703 0.3882 0.052 Uiso 1 1 calc R
C24 C 0.2366(3) 0.3471(3) 0.4250(3) 0.0344(9) Uani 1 1 d .
H24A H 0.2875 0.3490 0.3893 0.052 Uiso 1 1 calc R
H24B H 0.2098 0.2806 0.4273 0.052 Uiso 1 1 calc R
H24C H 0.2643 0.3657 0.4730 0.052 Uiso 1 1 calc R
C25 C -0.0133(3) 0.2913(3) 0.4572(2) 0.0290(9) Uani 1 1 d .
H25A H -0.0636 0.2876 0.4934 0.043 Uiso 1 1 calc R
H25B H 0.0330 0.2373 0.4651 0.043 Uiso 1 1 calc R
H25C H -0.0438 0.2862 0.4082 0.043 Uiso 1 1 calc R
C26 C -0.0347(3) 0.5150(3) 0.4511(2) 0.0325(9) Uani 1 1 d .
H26A H -0.0889 0.5083 0.4838 0.049 Uiso 1 1 calc R
H26B H -0.0599 0.5140 0.4004 0.049 Uiso 1 1 calc R
H26C H -0.0009 0.5772 0.4609 0.049 Uiso 1 1 calc R
C27 C 0.2048(3) 0.5720(3) 0.6848(2) 0.0277(9) Uani 1 1 d .
C28 C 0.2446(3) 0.5796(3) 0.6091(2) 0.0315(9) Uani 1 1 d .
H28A H 0.1929 0.5638 0.5727 0.047 Uiso 1 1 calc R
H28B H 0.2986 0.5334 0.6048 0.047 Uiso 1 1 calc R
H28C H 0.2678 0.6465 0.6011 0.047 Uiso 1 1 calc R
C29 C 0.2775(3) 0.6069(3) 0.7430(2) 0.0291(9) Uani 1 1 d .
H29A H 0.2507 0.5971 0.7911 0.044 Uiso 1 1 calc R
H29B H 0.2909 0.6768 0.7359 0.044 Uiso 1 1 calc R
H29C H 0.3380 0.5695 0.7399 0.044 Uiso 1 1 calc R
C30 C -0.0925(3) 0.5035(4) 0.9750(2) 0.0363(10) Uani 1 1 d .
Si2 Si 0.41352(8) 0.96335(8) 0.50273(6) 0.0257(2) Uani 1 1 d .
O1B O 0.4165(2) 0.88983(19) 0.43039(14) 0.0274(6) Uani 1 1 d .
O2B O 0.38207(19) 0.79873(19) 0.28546(14) 0.0245(6) Uani 1 1 d .
O3B O 0.26088(18) 0.90344(19) 0.24853(13) 0.0235(5) Uani 1 1 d .
O4B O 0.57578(18) 0.97251(19) 0.13585(14) 0.0242(5) Uani 1 1 d .
H4' H 0.6329 0.9523 0.1441 0.029 Uiso 1 1 calc R
O5B O 0.3864(2) 0.72189(19) 0.08308(15) 0.0284(6) Uani 1 1 d .
H5' H 0.3810 0.6648 0.0662 0.034 Uiso 1 1 calc R
O6B O 0.5537(2) 0.8874(2) -0.00675(15) 0.0271(6) Uani 1 1 d .
O7B O 0.46170(19) 1.0158(2) 0.01701(14) 0.0256(6) Uani 1 1 d .
O8B O 0.6160(2) 1.0385(2) -0.01622(15) 0.0288(6) Uani 1 1 d .
C1B C 0.5944(3) 0.8527(3) 0.2878(2) 0.0263(8) Uani 1 1 d .
H1BA H 0.6581 0.8846 0.2814 0.032 Uiso 1 1 calc R
H1BB H 0.5975 0.7847 0.2690 0.032 Uiso 1 1 calc R
C2B C 0.5696(3) 0.8523(3) 0.3690(2) 0.0276(9) Uani 1 1 d .
H2BA H 0.6219 0.8873 0.3981 0.033 Uiso 1 1 calc R
C3B C 0.4754(3) 0.9111(3) 0.3706(2) 0.0262(8) Uani 1 1 d .
H3BA H 0.4937 0.9820 0.3740 0.031 Uiso 1 1 calc R
C4B C 0.4231(3) 0.8947(3) 0.2945(2) 0.0237(8) Uani 1 1 d .
C5B C 0.3363(3) 0.9645(3) 0.2809(2) 0.0246(8) Uani 1 1 d .
H5BA H 0.3146 0.9900 0.3287 0.029 Uiso 1 1 calc R
C6B C 0.3591(3) 1.0499(3) 0.2323(2) 0.0273(8) Uani 1 1 d .
C7B C 0.3665(3) 1.0303(3) 0.1525(2) 0.0248(8) Uani 1 1 d .
H7BA H 0.4072 1.0827 0.1321 0.030 Uiso 1 1 calc R
H7BB H 0.3005 1.0371 0.1295 0.030 Uiso 1 1 calc R
C8B C 0.4081(3) 0.9309(3) 0.1282(2) 0.0234(8) Uani 1 1 d .
H8BA H 0.3607 0.8794 0.1422 0.028 Uiso 1 1 calc R
C9B C 0.5075(3) 0.9016(3) 0.1626(2) 0.0232(8) Uani 1 1 d .
C10B C 0.5128(3) 0.9103(3) 0.2468(2) 0.0250(8) Uani 1 1 d .
H10B H 0.5310 0.9805 0.2557 0.030 Uiso 1 1 calc R
C11B C 0.5342(3) 0.7947(3) 0.1364(2) 0.0258(8) Uani 1 1 d .
H11B H 0.5139 0.7489 0.1755 0.031 Uiso 1 1 calc R
C12B C 0.4789(3) 0.7617(3) 0.0657(2) 0.0261(8) Uani 1 1 d .
H12B H 0.5177 0.7094 0.0421 0.031 Uiso 1 1 calc R
C13B C 0.4591(3) 0.8452(3) 0.0099(2) 0.0265(8) Uani 1 1 d .
C14B C 0.4073(3) 0.9323(3) 0.0442(2) 0.0244(8) Uani 1 1 d .
H14B H 0.3385 0.9354 0.0244 0.029 Uiso 1 1 calc R
C15B C 0.4122(3) 0.8040(3) -0.0597(2) 0.0335(9) Uani 1 1 d .
C16B C 0.3171(4) 0.8034(4) -0.0723(3) 0.0483(12) Uani 1 1 d .
H16C H 0.2899 0.7708 -0.1141 0.058 Uiso 1 1 calc R
H16D H 0.2759 0.8356 -0.0397 0.058 Uiso 1 1 calc R
C17B C 0.4803(4) 0.7542(4) -0.1097(3) 0.0469(12) Uani 1 1 d .
H17A H 0.4426 0.7232 -0.1499 0.070 Uiso 1 1 calc R
H17B H 0.5178 0.7040 -0.0826 0.070 Uiso 1 1 calc R
H17C H 0.5248 0.8028 -0.1292 0.070 Uiso 1 1 calc R
C18B C 0.6427(3) 0.7780(3) 0.1281(2) 0.0293(9) Uani 1 1 d .
H18D H 0.6551 0.7078 0.1219 0.044 Uiso 1 1 calc R
H18E H 0.6788 0.8019 0.1716 0.044 Uiso 1 1 calc R
H18F H 0.6640 0.8137 0.0853 0.044 Uiso 1 1 calc R
C19B C 0.5586(3) 0.7479(3) 0.3987(3) 0.0373(10) Uani 1 1 d .
H19D H 0.5533 0.7505 0.4517 0.056 Uiso 1 1 calc R
H19E H 0.6156 0.7089 0.3869 0.056 Uiso 1 1 calc R
H19F H 0.4998 0.7178 0.3766 0.056 Uiso 1 1 calc R
C20B C 0.3774(3) 1.1373(3) 0.2620(2) 0.0313(9) Uani 1 1 d .
H20C H 0.3960 1.1905 0.2322 0.038 Uiso 1 1 calc R
H20D H 0.3718 1.1465 0.3128 0.038 Uiso 1 1 calc R
C21B C 0.3701(3) 0.8873(3) 0.5800(2) 0.0320(9) Uani 1 1 d .
C22B C 0.3632(5) 0.9528(5) 0.6475(3) 0.0633(17) Uani 1 1 d .
H22D H 0.3385 0.9142 0.6878 0.095 Uiso 1 1 calc R
H22E H 0.3189 1.0076 0.6364 0.095 Uiso 1 1 calc R
H22F H 0.4279 0.9784 0.6615 0.095 Uiso 1 1 calc R
C23B C 0.4405(4) 0.8015(4) 0.5964(3) 0.0435(12) Uani 1 1 d .
H23D H 0.4180 0.7640 0.6380 0.065 Uiso 1 1 calc R
H23E H 0.5058 0.8272 0.6080 0.065 Uiso 1 1 calc R
H23F H 0.4423 0.7586 0.5538 0.065 Uiso 1 1 calc R
C24B C 0.2682(4) 0.8467(4) 0.5621(3) 0.0414(11) Uani 1 1 d .
H24D H 0.2465 0.8082 0.6035 0.062 Uiso 1 1 calc R
H24E H 0.2699 0.8047 0.5189 0.062 Uiso 1 1 calc R
H24F H 0.2229 0.9012 0.5526 0.062 Uiso 1 1 calc R
C25B C 0.5367(3) 1.0145(3) 0.5243(2) 0.0303(9) Uani 1 1 d .
H25D H 0.5839 0.9608 0.5294 0.045 Uiso 1 1 calc R
H25E H 0.5359 1.0515 0.5699 0.045 Uiso 1 1 calc R
H25F H 0.5553 1.0582 0.4848 0.045 Uiso 1 1 calc R
C26B C 0.3256(3) 1.0642(3) 0.4804(2) 0.0351(10) Uani 1 1 d .
H26D H 0.2665 1.0366 0.4568 0.053 Uiso 1 1 calc R
H26E H 0.3552 1.1108 0.4473 0.053 Uiso 1 1 calc R
H26F H 0.3090 1.0980 0.5252 0.053 Uiso 1 1 calc R
C27B C 0.2781(3) 0.8067(3) 0.2789(2) 0.0242(8) Uani 1 1 d .
C28B C 0.2319(3) 0.7966(3) 0.3519(2) 0.0267(8) Uani 1 1 d .
H28D H 0.2495 0.8532 0.3825 0.040 Uiso 1 1 calc R
H28E H 0.2553 0.7363 0.3759 0.040 Uiso 1 1 calc R
H28F H 0.1609 0.7935 0.3446 0.040 Uiso 1 1 calc R
C29B C 0.2393(3) 0.7308(3) 0.2245(2) 0.0289(9) Uani 1 1 d .
H29D H 0.2756 0.7351 0.1799 0.043 Uiso 1 1 calc R
H29E H 0.1702 0.7432 0.2131 0.043 Uiso 1 1 calc R
H29F H 0.2472 0.6651 0.2456 0.043 Uiso 1 1 calc R
C30B C 0.5487(3) 0.9852(3) -0.0028(2) 0.0290(9) Uani 1 1 d .
C1S C 0.8401(8) 0.4440(4) 0.1771(4) 0.101(3) Uani 1 1 d .
H1SA H 0.8691 0.4421 0.1287 0.122 Uiso 1 1 calc R
H1SB H 0.7684 0.4469 0.1692 0.122 Uiso 1 1 calc R
Cl1 Cl 0.87104(10) 0.33572(10) 0.22442(8) 0.0559(4) Uani 1 1 d .
Cl2 Cl 0.87884(18) 0.54879(12) 0.22203(10) 0.0895(6) Uani 1 1 d .
C2S C 0.4352(4) 0.5508(4) 0.2087(3) 0.0572(14) Uani 1 1 d .
H2SA H 0.4482 0.5968 0.2497 0.069 Uiso 1 1 calc R
H2SB H 0.3927 0.5847 0.1719 0.069 Uiso 1 1 calc R
Cl3 Cl 0.54668(9) 0.52069(10) 0.16939(7) 0.0465(3) Uani 1 1 d .
Cl4 Cl 0.37454(12) 0.44924(13) 0.24040(10) 0.0714(4) Uani 1 1 d .

loop_
_atom_site_aniso_label
_atom_site_aniso_U_11
_atom_site_aniso_U_22
_atom_site_aniso_U_33
_atom_site_aniso_U_23
_atom_site_aniso_U_13
_atom_site_aniso_U_12
Si1 0.0225(5) 0.0244(5) 0.0278(5) -0.0001(4) -0.0007(4) -0.0010(5)
O1 0.0234(14) 0.0288(13) 0.0247(14) 0.0015(11) 0.0012(10) -0.0046(12)
O2 0.0205(14) 0.0248(12) 0.0341(15) -0.0012(11) -0.0035(10) -0.0054(12)
O3 0.0166(13) 0.0243(13) 0.0348(15) 0.0013(11) 0.0011(10) -0.0033(11)
O4 0.0199(14) 0.0414(16) 0.0319(15) 0.0053(13) -0.0006(11) -0.0068(14)
O5 0.0194(14) 0.0471(17) 0.0309(15) -0.0061(13) -0.0003(11) -0.0060(14)
O6 0.0217(15) 0.067(2) 0.0292(15) 0.0039(15) 0.0010(11) -0.0073(16)
O7 0.0232(16) 0.060(2) 0.0343(17) -0.0047(15) 0.0037(12) -0.0009(16)
O8 0.0243(17) 0.092(3) 0.0342(17) 0.0016(18) 0.0022(12) -0.0080(19)
C1 0.024(2) 0.0303(19) 0.030(2) 0.0013(16) 0.0016(16) -0.0025(18)
C2 0.018(2) 0.034(2) 0.032(2) 0.0025(17) -0.0017(15) -0.0032(18)
C3 0.0206(19) 0.0293(19) 0.030(2) -0.0040(16) 0.0005(15) -0.0001(17)
C4 0.0151(18) 0.0282(19) 0.0270(19) 0.0015(16) 0.0008(13) -0.0034(16)
C5 0.0177(19) 0.0256(18) 0.029(2) 0.0035(15) 0.0000(15) -0.0014(16)
C6 0.020(2) 0.0245(18) 0.033(2) 0.0024(15) -0.0007(15) -0.0043(16)
C7 0.025(2) 0.031(2) 0.035(2) -0.0001(17) 0.0056(17) -0.0005(18)
C8 0.022(2) 0.037(2) 0.029(2) -0.0013(17) -0.0008(15) -0.0042(18)
C9 0.0155(18) 0.036(2) 0.027(2) 0.0032(16) -0.0020(14) -0.0054(17)
C10 0.0186(19) 0.0285(19) 0.030(2) 0.0006(16) -0.0048(14) -0.0010(17)
C11 0.019(2) 0.042(2) 0.026(2) 0.0026(17) 0.0004(15) -0.0021(18)
C12 0.020(2) 0.052(3) 0.032(2) 0.0075(19) -0.0030(16) -0.001(2)
C13 0.020(2) 0.061(3) 0.028(2) -0.006(2) 0.0011(16) -0.007(2)
C14 0.016(2) 0.045(2) 0.039(2) -0.0057(19) 0.0052(16) -0.0049(19)
C15 0.019(2) 0.087(4) 0.033(3) -0.017(2) 0.0032(17) -0.010(3)
C16 0.039(3) 0.083(4) 0.067(4) -0.029(3) -0.010(3) -0.004(3)
C17 0.074(4) 0.131(6) 0.036(3) -0.007(4) -0.016(3) -0.038(5)
C18 0.029(2) 0.046(2) 0.035(2) 0.002(2) -0.0061(17) -0.002(2)
C19 0.027(2) 0.032(2) 0.040(3) 0.0039(18) 0.0010(17) 0.0010(19)
C20 0.024(2) 0.031(2) 0.037(2) -0.0004(17) 0.0019(16) -0.0015(18)
C21 0.021(2) 0.033(2) 0.030(2) 0.0008(17) 0.0027(15) -0.0042(18)
C22 0.034(2) 0.049(3) 0.030(2) -0.0027(19) 0.0020(17) -0.007(2)
C23 0.033(2) 0.037(2) 0.034(2) 0.0018(18) 0.0054(17) -0.006(2)
C24 0.026(2) 0.034(2) 0.042(3) -0.0036(19) 0.0018(17) -0.0015(19)
C25 0.024(2) 0.0286(19) 0.034(2) -0.0060(16) -0.0012(16) -0.0017(18)
C26 0.028(2) 0.037(2) 0.032(2) 0.0007(18) -0.0033(16) 0.002(2)
C27 0.022(2) 0.0225(17) 0.038(2) 0.0006(16) -0.0017(16) 0.0009(17)
C28 0.030(2) 0.032(2) 0.033(2) 0.0041(17) 0.0034(17) -0.0064(19)
C29 0.022(2) 0.0278(19) 0.037(2) -0.0047(17) -0.0018(16) -0.0060(17)
C30 0.021(2) 0.058(3) 0.030(2) -0.004(2) -0.0001(16) -0.005(2)
Si2 0.0214(5) 0.0290(5) 0.0266(5) -0.0019(4) -0.0027(4) -0.0011(4)
O1B 0.0289(15) 0.0271(13) 0.0261(14) -0.0034(11) -0.0003(11) -0.0006(12)
O2B 0.0200(14) 0.0231(12) 0.0301(15) 0.0000(11) -0.0031(10) -0.0035(12)
O3B 0.0187(13) 0.0247(12) 0.0266(13) 0.0002(11) -0.0039(10) -0.0010(12)
O4B 0.0162(13) 0.0251(12) 0.0312(14) 0.0027(11) -0.0014(10) -0.0011(11)
O5B 0.0300(16) 0.0248(13) 0.0307(16) -0.0051(11) 0.0043(12) -0.0043(12)
O6B 0.0217(14) 0.0285(13) 0.0312(15) -0.0011(11) 0.0028(11) 0.0001(12)
O7B 0.0227(14) 0.0266(12) 0.0275(14) 0.0039(11) 0.0009(10) 0.0005(12)
O8B 0.0213(14) 0.0289(14) 0.0361(16) 0.0075(12) 0.0000(11) -0.0023(13)
C1B 0.022(2) 0.0228(18) 0.034(2) -0.0002(15) 0.0014(16) 0.0004(16)
C2B 0.021(2) 0.034(2) 0.027(2) 0.0005(16) -0.0036(15) -0.0040(17)
C3B 0.025(2) 0.0269(18) 0.0259(19) 0.0014(15) -0.0051(14) -0.0031(18)
C4B 0.023(2) 0.0235(18) 0.0248(19) -0.0008(15) 0.0014(14) -0.0049(16)
C5B 0.0156(18) 0.0287(19) 0.029(2) -0.0017(16) -0.0023(14) -0.0015(16)
C6B 0.021(2) 0.0256(18) 0.035(2) 0.0024(16) -0.0002(15) 0.0010(17)
C7B 0.0196(19) 0.0274(19) 0.027(2) -0.0011(15) -0.0023(14) 0.0042(17)
C8B 0.0192(19) 0.0221(17) 0.029(2) -0.0002(15) 0.0004(14) 0.0023(16)
C9B 0.0206(19) 0.0208(17) 0.028(2) 0.0017(15) 0.0023(14) -0.0025(16)
C10B 0.0182(19) 0.0268(18) 0.030(2) -0.0029(16) -0.0037(14) -0.0024(17)
C11B 0.026(2) 0.0245(18) 0.027(2) 0.0022(15) -0.0021(15) 0.0032(17)
C12B 0.023(2) 0.0252(18) 0.030(2) -0.0029(16) 0.0025(15) -0.0035(17)
C13B 0.020(2) 0.0282(18) 0.032(2) -0.0025(16) 0.0033(15) -0.0037(17)
C14B 0.0188(18) 0.0239(18) 0.030(2) 0.0003(15) -0.0023(14) -0.0023(16)
C15B 0.036(2) 0.034(2) 0.031(2) -0.0037(17) 0.0035(17) -0.002(2)
C16B 0.050(3) 0.051(3) 0.043(3) -0.010(2) -0.011(2) -0.003(3)
C17B 0.055(3) 0.044(3) 0.042(3) -0.011(2) 0.001(2) 0.012(3)
C18B 0.024(2) 0.028(2) 0.036(2) 0.0013(16) 0.0008(16) 0.0041(17)
C19B 0.032(3) 0.038(2) 0.042(3) 0.013(2) 0.0051(19) 0.006(2)
C20B 0.031(2) 0.031(2) 0.032(2) 0.0020(17) 0.0036(17) 0.0027(19)
C21B 0.032(2) 0.037(2) 0.026(2) 0.0039(17) -0.0007(16) -0.0066(19)
C22B 0.089(5) 0.064(4) 0.039(3) -0.010(3) 0.022(3) -0.031(4)
C23B 0.031(2) 0.052(3) 0.047(3) 0.025(2) -0.0012(19) -0.001(2)
C24B 0.033(3) 0.043(2) 0.049(3) 0.011(2) 0.002(2) -0.002(2)
C25B 0.023(2) 0.035(2) 0.033(2) -0.0066(17) -0.0022(16) -0.0019(19)
C26B 0.028(2) 0.043(2) 0.033(2) -0.0063(19) -0.0063(17) 0.004(2)
C27B 0.022(2) 0.0235(18) 0.027(2) -0.0001(15) 0.0003(15) -0.0021(16)
C28B 0.021(2) 0.0260(18) 0.033(2) -0.0006(16) -0.0018(15) -0.0025(17)
C29B 0.018(2) 0.032(2) 0.036(2) -0.0052(17) -0.0031(16) -0.0032(17)
C30B 0.029(2) 0.0299(19) 0.028(2) 0.0025(16) -0.0015(16) 0.0032(18)
C1S 0.214(10) 0.031(3) 0.055(4) 0.011(3) -0.038(5) -0.019(4)
Cl1 0.0528(8) 0.0476(7) 0.0653(9) 0.0090(6) -0.0188(6) -0.0070(6)
Cl2 0.1437(19) 0.0459(7) 0.0773(12) -0.0051(7) -0.0165(11) -0.0081(10)
C2S 0.052(4) 0.053(3) 0.068(4) 0.008(3) 0.017(3) 0.013(3)
Cl3 0.0395(6) 0.0538(6) 0.0461(7) 0.0068(5) 0.0026(5) 0.0025(6)
Cl4 0.0556(9) 0.0723(10) 0.0884(11) 0.0108(8) 0.0286(8) -0.0036(8)

loop_
_atom_type_symbol
_atom_type_description
_atom_type_scat_dispersion_real
_atom_type_scat_dispersion_imag
_atom_type_scat_source
C C 0.0181 0.0091 'International Tables Vol C Tables 4.2.6.8 and 6.1.1.4'
H H 0.0000 0.0000 'International Tables Vol C Tables 4.2.6.8 and 6.1.1.4'
O O 0.0492 0.0322 'International Tables Vol C Tables 4.2.6.8 and 6.1.1.4'
Si Si 0.2541 0.3302 'International Tables Vol C Tables 4.2.6.8 and 6.1.1.4'
Cl Cl 0.3639 0.7018 'International Tables Vol C Tables 4.2.6.8 and 6.1.1.4'

loop_
_geom_angle_atom_site_label_1
_geom_angle_atom_site_label_2
_geom_angle_atom_site_label_3
_geom_angle
O1 Si1 C25 109.06(17)
O1 Si1 C26 109.20(17)
C25 Si1 C26 110.2(2)
O1 Si1 C21 106.12(16)
C25 Si1 C21 111.44(19)
C26 Si1 C21 110.68(19)
C3 O1 Si1 122.0(2)
C4 O2 C27 108.5(3)
C5 O3 C27 106.5(3)
C30 O6 C13 109.5(4)
C30 O7 C14 108.6(3)
C10 C1 C2 107.4(3)
C19 C2 C1 112.7(3)
C19 C2 C3 112.3(3)
C1 C2 C3 103.1(3)
O1 C3 C2 114.7(3)
O1 C3 C4 114.7(3)
C2 C3 C4 106.5(3)
O2 C4 C5 103.7(3)
O2 C4 C3 114.1(3)
C5 C4 C3 111.3(3)
O2 C4 C10 111.6(3)
C5 C4 C10 118.2(3)
C3 C4 C10 98.4(3)
O3 C5 C6 112.0(3)
O3 C5 C4 104.8(3)
C6 C5 C4 113.2(3)
C20 C6 C5 119.8(4)
C20 C6 C7 122.3(4)
C5 C6 C7 117.9(3)
C6 C7 C8 118.3(3)
C9 C8 C14 112.5(4)
C9 C8 C7 116.5(3)
C14 C8 C7 107.5(3)
O4 C9 C8 110.3(3)
O4 C9 C10 106.6(3)
C8 C9 C10 111.8(3)
O4 C9 C11 105.7(3)
C8 C9 C11 110.2(3)
C10 C9 C11 112.0(3)
C1 C10 C4 102.8(3)
C1 C10 C9 117.4(3)
C4 C10 C9 121.4(3)
C18 C11 C12 109.1(3)
C18 C11 C9 113.5(3)
C12 C11 C9 114.5(4)
O5 C12 C13 109.1(4)
O5 C12 C11 108.1(3)
C13 C12 C11 115.6(3)
O6 C13 C15 107.2(3)
O6 C13 C12 107.0(4)
C15 C13 C12 110.8(4)
O6 C13 C14 102.4(3)
C15 C13 C14 116.1(5)
C12 C13 C14 112.5(3)
O7 C14 C13 103.1(3)
O7 C14 C8 111.2(3)
C13 C14 C8 116.0(4)
C16 C15 C17 122.1(5)
C16 C15 C13 122.0(5)
C17 C15 C13 115.8(5)
C24 C21 C23 109.3(3)
C24 C21 C22 109.6(4)
C23 C21 C22 108.5(3)
C24 C21 Si1 110.5(3)
C23 C21 Si1 110.5(3)
C22 C21 Si1 108.4(3)
O3 C27 O2 104.6(3)
O3 C27 C29 107.6(3)
O2 C27 C29 110.5(3)
O3 C27 C28 111.4(3)
O2 C27 C28 110.6(3)
C29 C27 C28 112.0(4)
O8 C30 O6 124.1(5)
O8 C30 O7 123.9(4)
O6 C30 O7 112.0(4)
O1B Si2 C25B 110.06(17)
O1B Si2 C26B 107.73(17)
C25B Si2 C26B 110.3(2)
O1B Si2 C21B 106.91(17)
C25B Si2 C21B 111.22(19)
C26B Si2 C21B 110.5(2)
C3B O1B Si2 121.9(2)
C4B O2B C27B 109.1(3)
C5B O3B C27B 105.3(3)
C30B O6B C13B 109.4(3)
C30B O7B C14B 109.1(3)
C10B C1B C2B 106.8(3)
C3B C2B C19B 112.6(4)
C3B C2B C1B 103.8(3)
C19B C2B C1B 112.1(3)
O1B C3B C2B 114.8(3)
O1B C3B C4B 114.0(3)
C2B C3B C4B 105.5(3)
O2B C4B C5B 104.3(3)
O2B C4B C10B 112.1(3)
C5B C4B C10B 116.8(3)
O2B C4B C3B 113.5(3)
C5B C4B C3B 112.5(3)
C10B C4B C3B 98.0(3)
O3B C5B C6B 111.4(3)
O3B C5B C4B 104.5(3)
C6B C5B C4B 113.2(3)
C20B C6B C7B 122.8(4)
C20B C6B C5B 119.3(4)
C7B C6B C5B 117.8(3)
C6B C7B C8B 118.7(3)
C9B C8B C7B 116.3(3)
C9B C8B C14B 112.6(3)
C7B C8B C14B 106.9(3)
O4B C9B C8B 105.3(3)
O4B C9B C10B 106.5(3)
C8B C9B C10B 113.3(3)
O4B C9B C11B 110.5(3)
C8B C9B C11B 109.1(3)
C10B C9B C11B 111.9(3)
C1B C10B C9B 116.9(3)
C1B C10B C4B 103.5(3)
C9B C10B C4B 123.1(3)
C18B C11B C12B 108.7(3)
C18B C11B C9B 114.1(3)
C12B C11B C9B 114.4(3)
O5B C12B C11B 109.4(3)
O5B C12B C13B 107.1(3)
C11B C12B C13B 114.2(3)
O6B C13B C15B 108.6(3)
O6B C13B C14B 102.3(3)
C15B C13B C14B 116.4(3)
O6B C13B C12B 107.1(3)
C15B C13B C12B 110.1(3)
C14B C13B C12B 111.6(3)
O7B C14B C13B 102.1(3)
O7B C14B C8B 111.6(3)
C13B C14B C8B 114.7(3)
C16B C15B C17B 121.9(4)
C16B C15B C13B 122.3(4)
C17B C15B C13B 115.5(4)
C24B C21B C22B 107.3(4)
C24B C21B C23B 109.3(4)
C22B C21B C23B 110.0(4)
C24B C21B Si2 110.8(3)
C22B C21B Si2 108.8(3)
C23B C21B Si2 110.6(3)
O2B C27B O3B 104.4(3)
O2B C27B C28B 111.8(3)
O3B C27B C28B 110.9(3)
O2B C27B C29B 109.0(3)
O3B C27B C29B 108.7(3)
C28B C27B C29B 111.8(3)
O8B C30B O7B 124.8(4)
O8B C30B O6B 123.1(4)
O7B C30B O6B 112.1(4)
Cl2 C1S Cl1 113.3(4)
Cl4 C2S Cl3 113.0(3)
C9 O4 H4 109.5
C12 O5 H5 109.5
C10 C1 H1A 110.2
C2 C1 H1A 110.2
C10 C1 H1B 110.2
C2 C1 H1B 110.2
H1A C1 H1B 108.5
C19 C2 H2A 109.5
C1 C2 H2A 109.5
C3 C2 H2A 109.5
O1 C3 H3A 106.8
C2 C3 H3A 106.8
C4 C3 H3A 106.8
O3 C5 H5A 108.9
C6 C5 H5A 108.9
C4 C5 H5A 108.9
C6 C7 H7A 107.7
C8 C7 H7A 107.7
C6 C7 H7B 107.7
C8 C7 H7B 107.7
H7A C7 H7B 107.1
C9 C8 H8A 106.6
C14 C8 H8A 106.6
C7 C8 H8A 106.6
C1 C10 H10A 104.4
C4 C10 H10A 104.4
C9 C10 H10A 104.4
C18 C11 H11A 106.4
C12 C11 H11A 106.4
C9 C11 H11A 106.4
O5 C12 H12A 107.9
C13 C12 H12A 107.9
C11 C12 H12A 107.9
O7 C14 H14A 108.7
C13 C14 H14A 108.7
C8 C14 H14A 108.7
C15 C16 H16A 120.0
C15 C16 H16B 120.0
H16A C16 H16B 120.0
C15 C17 H17D 109.5
C15 C17 H17E 109.5
H17D C17 H17E 109.5
C15 C17 H17F 109.5
H17D C17 H17F 109.5
H17E C17 H17F 109.5
C11 C18 H18A 109.5
C11 C18 H18B 109.5
H18A C18 H18B 109.5
C11 C18 H18C 109.5
H18A C18 H18C 109.5
H18B C18 H18C 109.5
C2 C19 H19A 109.5
C2 C19 H19B 109.5
H19A C19 H19B 109.5
C2 C19 H19C 109.5
H19A C19 H19C 109.5
H19B C19 H19C 109.5
C6 C20 H20A 120.0
C6 C20 H20B 120.0
H20A C20 H20B 120.0
C21 C22 H22A 109.5
C21 C22 H22B 109.5
H22A C22 H22B 109.5
C21 C22 H22C 109.5
H22A C22 H22C 109.5
H22B C22 H22C 109.5
C21 C23 H23A 109.5
C21 C23 H23B 109.5
H23A C23 H23B 109.5
C21 C23 H23C 109.5
H23A C23 H23C 109.5
H23B C23 H23C 109.5
C21 C24 H24A 109.5
C21 C24 H24B 109.5
H24A C24 H24B 109.5
C21 C24 H24C 109.5
H24A C24 H24C 109.5
H24B C24 H24C 109.5
Si1 C25 H25A 109.5
Si1 C25 H25B 109.5
H25A C25 H25B 109.5
Si1 C25 H25C 109.5
H25A C25 H25C 109.5
H25B C25 H25C 109.5
Si1 C26 H26A 109.5
Si1 C26 H26B 109.5
H26A C26 H26B 109.5
Si1 C26 H26C 109.5
H26A C26 H26C 109.5
H26B C26 H26C 109.5
C27 C28 H28A 109.5
C27 C28 H28B 109.5
H28A C28 H28B 109.5
C27 C28 H28C 109.5
H28A C28 H28C 109.5
H28B C28 H28C 109.5
C27 C29 H29A 109.5
C27 C29 H29B 109.5
H29A C29 H29B 109.5
C27 C29 H29C 109.5
H29A C29 H29C 109.5
H29B C29 H29C 109.5
C9B O4B H4' 109.5
C12B O5B H5' 109.5
C10B C1B H1BA 110.4
C2B C1B H1BA 110.4
C10B C1B H1BB 110.4
C2B C1B H1BB 110.4
H1BA C1B H1BB 108.6
C3B C2B H2BA 109.4
C19B C2B H2BA 109.4
C1B C2B H2BA 109.4
O1B C3B H3BA 107.4
C2B C3B H3BA 107.4
C4B C3B H3BA 107.4
O3B C5B H5BA 109.2
C6B C5B H5BA 109.2
C4B C5B H5BA 109.2
C6B C7B H7BA 107.6
C8B C7B H7BA 107.6
C6B C7B H7BB 107.6
C8B C7B H7BB 107.6
H7BA C7B H7BB 107.1
C9B C8B H8BA 106.8
C7B C8B H8BA 106.8
C14B C8B H8BA 106.8
C1B C10B H10B 103.7
C9B C10B H10B 103.7
C4B C10B H10B 103.7
C18B C11B H11B 106.4
C12B C11B H11B 106.4
C9B C11B H11B 106.4
O5B C12B H12B 108.7
C11B C12B H12B 108.7
C13B C12B H12B 108.7
O7B C14B H14B 109.4
C13B C14B H14B 109.4
C8B C14B H14B 109.4
C15B C16B H16C 120.0
C15B C16B H16D 120.0
H16C C16B H16D 120.0
C15B C17B H17A 109.5
C15B C17B H17B 109.5
H17A C17B H17B 109.5
C15B C17B H17C 109.5
H17A C17B H17C 109.5
H17B C17B H17C 109.5
C11B C18B H18D 109.5
C11B C18B H18E 109.5
H18D C18B H18E 109.5
C11B C18B H18F 109.5
H18D C18B H18F 109.5
H18E C18B H18F 109.5
C2B C19B H19D 109.5
C2B C19B H19E 109.5
H19D C19B H19E 109.5
C2B C19B H19F 109.5
H19D C19B H19F 109.5
H19E C19B H19F 109.5
C6B C20B H20C 120.0
C6B C20B H20D 120.0
H20C C20B H20D 120.0
C21B C22B H22D 109.5
C21B C22B H22E 109.5
H22D C22B H22E 109.5
C21B C22B H22F 109.5
H22D C22B H22F 109.5
H22E C22B H22F 109.5
C21B C23B H23D 109.5
C21B C23B H23E 109.5
H23D C23B H23E 109.5
C21B C23B H23F 109.5
H23D C23B H23F 109.5
H23E C23B H23F 109.5
C21B C24B H24D 109.5
C21B C24B H24E 109.5
H24D C24B H24E 109.5
C21B C24B H24F 109.5
H24D C24B H24F 109.5
H24E C24B H24F 109.5
Si2 C25B H25D 109.5
Si2 C25B H25E 109.5
H25D C25B H25E 109.5
Si2 C25B H25F 109.5
H25D C25B H25F 109.5
H25E C25B H25F 109.5
Si2 C26B H26D 109.5
Si2 C26B H26E 109.5
H26D C26B H26E 109.5
Si2 C26B H26F 109.5
H26D C26B H26F 109.5
H26E C26B H26F 109.5
C27B C28B H28D 109.5
C27B C28B H28E 109.5
H28D C28B H28E 109.5
C27B C28B H28F 109.5
H28D C28B H28F 109.5
H28E C28B H28F 109.5
C27B C29B H29D 109.5
C27B C29B H29E 109.5
H29D C29B H29E 109.5
C27B C29B H29F 109.5
H29D C29B H29F 109.5
H29E C29B H29F 109.5
Cl2 C1S H1SA 108.9
Cl1 C1S H1SA 108.9
Cl2 C1S H1SB 108.9
Cl1 C1S H1SB 108.9
Cl4 C2S H2SA 109.0
Cl3 C2S H2SA 109.0
Cl4 C2S H2SB 109.0
Cl3 C2S H2SB 109.0
H1SA C1S H1SB 107.7
H2SA C2S H2SB 107.8

loop_
_geom_bond_atom_site_label_1
_geom_bond_atom_site_label_2
_geom_bond_distance
Si1 O1 1.666(3)
Si1 C25 1.866(4)
Si1 C26 1.870(4)
Si1 C21 1.890(4)
O1 C3 1.419(5)
O2 C4 1.439(4)
O2 C27 1.441(5)
O3 C5 1.418(5)
O3 C27 1.424(5)
O4 C9 1.442(5)
O5 C12 1.440(5)
O6 C30 1.336(5)
O6 C13 1.460(5)
O7 C30 1.351(6)
O7 C14 1.455(5)
O8 C30 1.196(5)
C1 C10 1.538(6)
C1 C2 1.539(6)
C2 C19 1.536(6)
C2 C3 1.548(6)
C3 C4 1.551(5)
C4 C5 1.544(5)
C4 C10 1.559(5)
C5 C6 1.511(5)
C6 C20 1.309(6)
C6 C7 1.515(6)
C7 C8 1.541(6)
C8 C9 1.533(6)
C8 C14 1.536(6)
C9 C10 1.570(5)
C9 C11 1.577(5)
C11 C18 1.518(6)
C11 C12 1.548(6)
C12 C13 1.526(7)
C13 C15 1.519(6)
C13 C14 1.528(6)
C15 C16 1.318(9)
C15 C17 1.510(9)
C21 C24 1.526(6)
C21 C23 1.543(6)
C21 C22 1.543(6)
C27 C29 1.510(5)
C27 C28 1.519(6)
Si2 O1B 1.667(3)
Si2 C25B 1.859(4)
Si2 C26B 1.864(4)
Si2 C21B 1.876(4)
O1B C3B 1.421(5)
O2B C4B 1.432(4)
O2B C27B 1.434(5)
O3B C5B 1.439(4)
O3B C27B 1.447(4)
O4B C9B 1.447(5)
O5B C12B 1.432(5)
O6B C30B 1.336(5)
O6B C13B 1.465(5)
O7B C30B 1.332(5)
O7B C14B 1.461(5)
O8B C30B 1.210(5)
C1B C10B 1.540(5)
C1B C2B 1.546(6)
C2B C3B 1.524(6)
C2B C19B 1.533(6)
C3B C4B 1.562(5)
C4B C5B 1.538(5)
C4B C10B 1.558(5)
C5B C6B 1.508(5)
C6B C20B 1.330(6)
C6B C7B 1.500(5)
C7B C8B 1.543(5)
C8B C9B 1.536(5)
C8B C14B 1.544(5)
C9B C10B 1.551(5)
C9B C11B 1.582(5)
C11B C18B 1.524(6)
C11B C12B 1.546(5)
C12B C13B 1.549(6)
C13B C15B 1.517(6)
C13B C14B 1.533(5)
C15B C16B 1.318(7)
C15B C17B 1.501(6)
C21B C24B 1.529(6)
C21B C22B 1.535(7)
C21B C23B 1.540(7)
C27B C28B 1.515(6)
C27B C29B 1.519(5)
C1S Cl2 1.723(6)
C1S Cl1 1.758(6)
C2S Cl4 1.729(6)
C2S Cl3 1.770(6)
O4 H4 0.8400
O5 H5 0.8400
C1 H1A 0.9900
C1 H1B 0.9900
C2 H2A 1.0000
C3 H3A 1.0000
C5 H5A 1.0000
C7 H7A 0.9900
C7 H7B 0.9900
C8 H8A 1.0000
C10 H10A 1.0000
C11 H11A 1.0000
C12 H12A 1.0000
C14 H14A 1.0000
C16 H16A 0.9500
C16 H16B 0.9500
C17 H17D 0.9800
C17 H17E 0.9800
C17 H17F 0.9800
C18 H18A 0.9800
C18 H18B 0.9800
C18 H18C 0.9800
C19 H19A 0.9800
C19 H19B 0.9800
C19 H19C 0.9800
C20 H20A 0.9500
C20 H20B 0.9500
C22 H22A 0.9800
C22 H22B 0.9800
C22 H22C 0.9800
C23 H23A 0.9800
C23 H23B 0.9800
C23 H23C 0.9800
C24 H24A 0.9800
C24 H24B 0.9800
C24 H24C 0.9800
C25 H25A 0.9800
C25 H25B 0.9800
C25 H25C 0.9800
C26 H26A 0.9800
C26 H26B 0.9800
C26 H26C 0.9800
C28 H28A 0.9800
C28 H28B 0.9800
C28 H28C 0.9800
C29 H29A 0.9800
C29 H29B 0.9800
C29 H29C 0.9800
O4B H4' 0.8400
O5B H5' 0.8400
C1B H1BA 0.9900
C1B H1BB 0.9900
C2B H2BA 1.0000
C3B H3BA 1.0000
C5B H5BA 1.0000
C7B H7BA 0.9900
C7B H7BB 0.9900
C8B H8BA 1.0000
C10B H10B 1.0000
C11B H11B 1.0000
C12B H12B 1.0000
C14B H14B 1.0000
C16B H16C 0.9500
C16B H16D 0.9500
C17B H17A 0.9800
C17B H17B 0.9800
C17B H17C 0.9800
C18B H18D 0.9800
C18B H18E 0.9800
C18B H18F 0.9800
C19B H19D 0.9800
C19B H19E 0.9800
C19B H19F 0.9800
C20B H20C 0.9500
C20B H20D 0.9500
C22B H22D 0.9800
C22B H22E 0.9800
C22B H22F 0.9800
C23B H23D 0.9800
C23B H23E 0.9800
C23B H23F 0.9800
C24B H24D 0.9800
C24B H24E 0.9800
C24B H24F 0.9800
C25B H25D 0.9800
C25B H25E 0.9800
C25B H25F 0.9800
C26B H26D 0.9800
C26B H26E 0.9800
C26B H26F 0.9800
C28B H28D 0.9800
C28B H28E 0.9800
C28B H28F 0.9800
C29B H29D 0.9800
C29B H29E 0.9800
C29B H29F 0.9800
C1S H1SA 0.9900
C1S H1SB 0.9900
C2S H2SA 0.9900
C2S H2SB 0.9900

loop_
_geom_hbond_atom_site_label_D
_geom_hbond_atom_site_label_H
_geom_hbond_atom_site_label_A
_geom_hbond_distance_DH
_geom_hbond_distance_HA
_geom_hbond_distance_DA
_geom_hbond_angle_DHA
_geom_hbond_site_symmetry_A
O4 H4 O3B 0.84 2.30 3.084(4) 156.3 2_546
O5 H5 O8B 0.84 2.31 3.006(4) 140.8 2_646
O4B H4' O5 0.84 2.34 2.935(4) 128.1 2_656
O5B H5' O8B 0.84 1.95 2.786(4) 171.0 2_645

loop_
_geom_torsion_atom_site_label_1
_geom_torsion_atom_site_label_2
_geom_torsion_atom_site_label_3
_geom_torsion_atom_site_label_4
_geom_torsion
C25 Si1 O1 C3 -46.6(3)
C26 Si1 O1 C3 73.9(3)
C21 Si1 O1 C3 -166.8(3)
C10 C1 C2 C19 126.0(4)
C10 C1 C2 C3 4.7(4)
Si1 O1 C3 C2 94.4(3)
Si1 O1 C3 C4 -141.9(3)
C19 C2 C3 O1 30.9(5)
C1 C2 C3 O1 152.5(3)
C19 C2 C3 C4 -97.1(4)
C1 C2 C3 C4 24.5(4)
C27 O2 C4 C5 -8.8(4)
C27 O2 C4 C3 112.5(4)
C27 O2 C4 C10 -137.1(3)
O1 C3 C4 O2 -52.7(4)
C2 C3 C4 O2 75.3(4)
O1 C3 C4 C5 64.2(4)
C2 C3 C4 C5 -167.8(3)
O1 C3 C4 C10 -171.0(3)
C2 C3 C4 C10 -43.0(4)
C27 O3 C5 C6 152.9(3)
C27 O3 C5 C4 29.8(4)
O2 C4 C5 O3 -12.7(4)
C3 C4 C5 O3 -135.8(3)
C10 C4 C5 O3 111.5(3)
O2 C4 C5 C6 -135.0(3)
C3 C4 C5 C6 101.9(4)
C10 C4 C5 C6 -10.8(5)
O3 C5 C6 C20 131.8(4)
C4 C5 C6 C20 -110.0(4)
O3 C5 C6 C7 -47.0(5)
C4 C5 C6 C7 71.2(4)
C20 C6 C7 C8 153.5(4)
C5 C6 C7 C8 -27.7(5)
C6 C7 C8 C9 -59.6(5)
C6 C7 C8 C14 173.1(3)
C14 C8 C9 O4 57.7(4)
C7 C8 C9 O4 -67.1(4)
C14 C8 C9 C10 176.1(3)
C7 C8 C9 C10 51.3(5)
C14 C8 C9 C11 -58.7(4)
C7 C8 C9 C11 176.5(3)
C2 C1 C10 C4 -31.6(4)
C2 C1 C10 C9 -167.7(3)
O2 C4 C10 C1 -75.7(4)
C5 C4 C10 C1 164.2(3)
C3 C4 C10 C1 44.5(3)
O2 C4 C10 C9 58.2(4)
C5 C4 C10 C9 -61.9(4)
C3 C4 C10 C9 178.4(3)
O4 C9 C10 C1 -79.3(4)
C8 C9 C10 C1 160.1(3)
C11 C9 C10 C1 35.9(5)
O4 C9 C10 C4 153.0(3)
C8 C9 C10 C4 32.4(5)
C11 C9 C10 C4 -91.8(4)
O4 C9 C11 C18 29.2(5)
C8 C9 C11 C18 148.4(4)
C10 C9 C11 C18 -86.5(4)
O4 C9 C11 C12 -97.0(4)
C8 C9 C11 C12 22.2(5)
C10 C9 C11 C12 147.3(3)
C18 C11 C12 O5 140.3(4)
C9 C11 C12 O5 -91.2(4)
C18 C11 C12 C13 -97.1(4)
C9 C11 C12 C13 31.3(5)
C30 O6 C13 C15 106.1(4)
C30 O6 C13 C12 -135.0(4)
C30 O6 C13 C14 -16.5(4)
O5 C12 C13 O6 -176.2(3)
C11 C12 C13 O6 61.8(4)
O5 C12 C13 C15 -59.6(5)
C11 C12 C13 C15 178.4(4)
O5 C12 C13 C14 72.2(4)
C11 C12 C13 C14 -49.8(5)
C30 O7 C14 C13 -18.0(4)
C30 O7 C14 C8 106.9(4)
O6 C13 C14 O7 20.2(4)
C15 C13 C14 O7 -96.2(4)
C12 C13 C14 O7 134.7(4)
O6 C13 C14 C8 -101.6(4)
C15 C13 C14 C8 142.0(4)
C12 C13 C14 C8 12.9(5)
C9 C8 C14 O7 -76.1(5)
C7 C8 C14 O7 53.5(5)
C9 C8 C14 C13 41.3(5)
C7 C8 C14 C13 170.9(4)
O6 C13 C15 C16 -137.8(5)
C12 C13 C15 C16 105.7(6)
C14 C13 C15 C16 -24.2(7)
O6 C13 C15 C17 45.3(6)
C12 C13 C15 C17 -71.1(6)
C14 C13 C15 C17 159.0(5)
O1 Si1 C21 C24 50.0(3)
C25 Si1 C21 C24 -68.6(3)
C26 Si1 C21 C24 168.4(3)
O1 Si1 C21 C23 -71.1(3)
C25 Si1 C21 C23 170.3(3)
C26 Si1 C21 C23 47.2(3)
O1 Si1 C21 C22 170.1(3)
C25 Si1 C21 C22 51.5(3)
C26 Si1 C21 C22 -71.5(3)
C5 O3 C27 O2 -35.6(4)
C5 O3 C27 C29 -153.1(3)
C5 O3 C27 C28 83.8(4)
C4 O2 C27 O3 27.1(4)
C4 O2 C27 C29 142.6(3)
C4 O2 C27 C28 -92.9(4)
C13 O6 C30 O8 -173.1(4)
C13 O6 C30 O7 5.9(5)
C14 O7 C30 O8 -172.7(4)
C14 O7 C30 O6 8.4(5)
C25B Si2 O1B C3B -37.1(3)
C26B Si2 O1B C3B 83.2(3)
C21B Si2 O1B C3B -158.0(3)
C10B C1B C2B C3B -0.7(4)
C10B C1B C2B C19B 121.1(4)
Si2 O1B C3B C2B 101.9(3)
Si2 O1B C3B C4B -136.1(3)
C19B C2B C3B O1B 34.2(5)
C1B C2B C3B O1B 155.6(3)
C19B C2B C3B C4B -92.3(4)
C1B C2B C3B C4B 29.2(4)
C27B O2B C4B C5B -8.6(4)
C27B O2B C4B C10B -135.9(3)
C27B O2B C4B C3B 114.2(3)
O1B C3B C4B O2B -54.0(4)
C2B C3B C4B O2B 72.9(4)
O1B C3B C4B C5B 64.2(4)
C2B C3B C4B C5B -168.9(3)
O1B C3B C4B C10B -172.3(3)
C2B C3B C4B C10B -45.4(4)
C27B O3B C5B C6B 153.0(3)
C27B O3B C5B C4B 30.4(4)
O2B C4B C5B O3B -13.5(4)
C10B C4B C5B O3B 110.8(3)
C3B C4B C5B O3B -137.0(3)
O2B C4B C5B C6B -135.0(3)
C10B C4B C5B C6B -10.7(5)
C3B C4B C5B C6B 101.6(4)
O3B C5B C6B C20B 140.9(4)
C4B C5B C6B C20B -101.7(4)
O3B C5B C6B C7B -43.1(5)
C4B C5B C6B C7B 74.4(4)
C20B C6B C7B C8B 141.7(4)
C5B C6B C7B C8B -34.2(5)
C6B C7B C8B C9B -52.9(5)
C6B C7B C8B C14B -179.7(3)
C7B C8B C9B O4B -66.0(4)
C14B C8B C9B O4B 57.9(4)
C7B C8B C9B C10B 50.1(4)
C14B C8B C9B C10B 174.0(3)
C7B C8B C9B C11B 175.4(3)
C14B C8B C9B C11B -60.7(4)
C2B C1B C10B C9B -166.5(3)
C2B C1B C10B C4B -27.8(4)
O4B C9B C10B C1B -83.9(4)
C8B C9B C10B C1B 160.7(3)
C11B C9B C10B C1B 36.9(5)
O4B C9B C10B C4B 146.2(3)
C8B C9B C10B C4B 30.8(5)
C11B C9B C10B C4B -93.0(4)
O2B C4B C10B C1B -75.8(4)
C5B C4B C10B C1B 164.0(3)
C3B C4B C10B C1B 43.7(3)
O2B C4B C10B C9B 59.6(5)
C5B C4B C10B C9B -60.7(5)
C3B C4B C10B C9B 179.0(3)
O4B C9B C11B C18B 31.6(4)
C8B C9B C11B C18B 146.9(3)
C10B C9B C11B C18B -86.9(4)
O4B C9B C11B C12B -94.5(4)
C8B C9B C11B C12B 20.9(4)
C10B C9B C11B C12B 147.1(3)
C18B C11B C12B O5B 146.2(3)
C9B C11B C12B O5B -85.0(4)
C18B C11B C12B C13B -93.8(4)
C9B C11B C12B C13B 35.0(5)
C30B O6B C13B C15B 108.9(4)
C30B O6B C13B C14B -14.8(4)
C30B O6B C13B C12B -132.3(3)
O5B C12B C13B O6B 178.8(3)
C11B C12B C13B O6B 57.5(4)
O5B C12B C13B C15B -63.3(4)
C11B C12B C13B C15B 175.4(3)
O5B C12B C13B C14B 67.6(4)
C11B C12B C13B C14B -53.7(4)
C30B O7B C14B C13B -21.2(4)
C30B O7B C14B C8B 101.8(3)
O6B C13B C14B O7B 20.8(3)
C15B C13B C14B O7B -97.4(4)
C12B C13B C14B O7B 135.0(3)
O6B C13B C14B C8B -100.1(3)
C15B C13B C14B C8B 141.7(4)
C12B C13B C14B C8B 14.1(4)
C9B C8B C14B O7B -72.5(4)
C7B C8B C14B O7B 56.4(4)
C9B C8B C14B C13B 43.0(4)
C7B C8B C14B C13B 172.0(3)
O6B C13B C15B C16B -147.7(5)
C14B C13B C15B C16B -33.0(6)
C12B C13B C15B C16B 95.4(5)
O6B C13B C15B C17B 38.7(5)
C14B C13B C15B C17B 153.4(4)
C12B C13B C15B C17B -78.3(5)
O1B Si2 C21B C24B -60.6(4)
C25B Si2 C21B C24B 179.2(3)
C26B Si2 C21B C24B 56.4(4)
O1B Si2 C21B C22B -178.3(4)
C25B Si2 C21B C22B 61.5(4)
C26B Si2 C21B C22B -61.4(4)
O1B Si2 C21B C23B 60.7(3)
C25B Si2 C21B C23B -59.5(4)
C26B Si2 C21B C23B 177.7(3)
C4B O2B C27B O3B 27.6(4)
C4B O2B C27B C28B -92.4(4)
C4B O2B C27B C29B 143.5(3)
C5B O3B C27B O2B -36.1(4)
C5B O3B C27B C28B 84.4(4)
C5B O3B C27B C29B -152.2(3)
C14B O7B C30B O8B -167.4(4)
C14B O7B C30B O6B 13.0(4)
C13B O6B C30B O8B -177.7(4)
C13B O6B C30B O7B 1.9(4)

loop_
_cod_related_entry_id
_cod_related_entry_database
_cod_related_entry_code
1 ChemSpider 30651954
